data_7708777
loop_
_publ_author_name
'Lahiri, Goutam Kumar'
'Panda, Sanjib'
'Baliyan, Rupal'
'Dhara, Suman'
'Huang, Kuo-Wei'

_publ_section_title
;
 Redox induced oxidative C-C coupling of non-innocent
 bis(heterocyclo)methanides
;
_journal_name_full 'Dalton Transactions'
_journal_paper_doi 10.1039/D1DT03310G
_journal_year 2021
_chemical_formula_moiety 'C46 H44 Cu2 N4 O8'
_chemical_formula_sum 'C46 H44 Cu2 N4 O8'
_chemical_formula_weight 907.93
_space_group_crystal_system monoclinic
_space_group_IT_number 15
_space_group_name_Hall '-I 2ya'
_space_group_name_H-M_alt 'I 1 2/a 1'
_atom_sites_solution_hydrogens geom
_audit_creation_date 2021-03-25
_audit_creation_method
;
Olex2 1.2
(compiled 2018.05.29 svn.r3508 for OlexSys, GUI svn.r5506)
;
_audit_update_record
;
2021-03-26 deposited with the CCDC.	2021-10-21 downloaded from the CCDC.
;
_cell_angle_alpha 90
_cell_angle_beta 112.08(2)
_cell_angle_gamma 90
_cell_formula_units_Z 4
_cell_length_a 22.943(4)
_cell_length_b 8.4666(11)
_cell_length_c 23.193(4)
_cell_measurement_reflns_used 1954
_cell_measurement_temperature 150(2)
_cell_measurement_theta_max 26.4420
_cell_measurement_theta_min 1.9440
_cell_volume 4174.8(13)
_computing_cell_refinement 'CrysAlisPro 1.171.39.46 (Rigaku OD, 2018)'
_computing_data_collection 'CrysAlisPro 1.171.39.46 (Rigaku OD, 2018)'
_computing_data_reduction 'CrysAlisPro 1.171.39.46 (Rigaku OD, 2018)'
_computing_molecular_graphics 'Olex2 (Dolomanov et al., 2009)'
_computing_publication_material 'Olex2 (Dolomanov et al., 2009)'
_computing_structure_refinement 'ShelXL (Sheldrick, 2015)'
_computing_structure_solution 'ShelXT (Sheldrick, 2015)'
_diffrn_ambient_temperature 150(2)
_diffrn_detector 'CCD plate'
_diffrn_measured_fraction_theta_full 0.992
_diffrn_measured_fraction_theta_max 0.992
_diffrn_measurement_details
;
List of Runs (angles in degrees, time in seconds):

  # Type    Start    End  Width  t~exp~   \w     \q     \k     \f   Frames
#--------------------------------------------------------------------------
  1  \w   -110.00  70.00   1.00    8.00    --  -20.00   0.00 -36.00  180
  2  \w    -87.00 -32.00   1.00    8.00    --  -20.00 -72.00 -36.00   55
;
_diffrn_measurement_device 'abstract diffractometer'
_diffrn_measurement_device_type 'dtrek-CrysAlisPro-abstract goniometer imported rigaku-d*trek images'
_diffrn_measurement_method '\w scans'
_diffrn_orient_matrix_type 'CrysAlisPro convention (1999,Acta A55,543-557)'
_diffrn_orient_matrix_UB_11 -0.0331145000
_diffrn_orient_matrix_UB_12 -0.0015910000
_diffrn_orient_matrix_UB_13 -0.0159607000
_diffrn_orient_matrix_UB_21 -0.0033946000
_diffrn_orient_matrix_UB_22 -0.0333392000
_diffrn_orient_matrix_UB_23 0.0266228000
_diffrn_orient_matrix_UB_31 -0.0021600000
_diffrn_orient_matrix_UB_32 0.0767884000
_diffrn_orient_matrix_UB_33 0.0112695000
_diffrn_radiation_monochromator graphite
_diffrn_radiation_probe x-ray
_diffrn_radiation_type MoK\a
_diffrn_radiation_wavelength 0.71073
_diffrn_reflns_av_R_equivalents 0.1586
_diffrn_reflns_av_unetI/netI 0.2670
_diffrn_reflns_Laue_measured_fraction_full 0.992
_diffrn_reflns_Laue_measured_fraction_max 0.992
_diffrn_reflns_limit_h_max 27
_diffrn_reflns_limit_h_min -16
_diffrn_reflns_limit_k_max 9
_diffrn_reflns_limit_k_min -10
_diffrn_reflns_limit_l_max 22
_diffrn_reflns_limit_l_min -27
_diffrn_reflns_number 8995
_diffrn_reflns_point_group_measured_fraction_full 0.992
_diffrn_reflns_point_group_measured_fraction_max 0.992
_diffrn_reflns_theta_full 24.999
_diffrn_reflns_theta_max 24.999
_diffrn_reflns_theta_min 1.916
_diffrn_source 'fine-focus sealed X-ray tube'
_diffrn_source_type 'Enhance (Mo) X-ray Source'
_exptl_absorpt_coefficient_mu 1.078
_exptl_absorpt_correction_T_max 1.00000
_exptl_absorpt_correction_T_min 0.86535
_exptl_absorpt_correction_type multi-scan
_exptl_absorpt_process_details
;
CrysAlisPro 1.171.39.46 (Rigaku Oxford Diffraction, 2018)
Empirical absorption correction using spherical harmonics,
 implemented in SCALE3 ABSPACK scaling algorithm.
;
_exptl_crystal_colour 'metallic bluish green'
_exptl_crystal_colour_lustre metallic
_exptl_crystal_colour_modifier bluish
_exptl_crystal_colour_primary green
_exptl_crystal_density_diffrn 1.445
_exptl_crystal_description block
_exptl_crystal_F_000 1880
_exptl_crystal_size_max 0.137
_exptl_crystal_size_mid 0.072
_exptl_crystal_size_min 0.031
_refine_diff_density_max 0.591
_refine_diff_density_min -0.667
_refine_diff_density_rms 0.128
_refine_ls_extinction_method none
_refine_ls_goodness_of_fit_ref 1.025
_refine_ls_hydrogen_treatment constr
_refine_ls_matrix_type full
_refine_ls_number_parameters 273
_refine_ls_number_reflns 3648
_refine_ls_number_restraints 30
_refine_ls_restrained_S_all 1.021
_refine_ls_R_factor_all 0.2161
_refine_ls_R_factor_gt 0.0996
_refine_ls_shift/su_max 0.000
_refine_ls_shift/su_mean 0.000
_refine_ls_structure_factor_coef Fsqd
_refine_ls_weighting_details 'w=1/[\s^2^(Fo^2^)+(0.0740P)^2^] where P=(Fo^2^+2Fc^2^)/3'
_refine_ls_weighting_scheme calc
_refine_ls_wR_factor_gt 0.1849
_refine_ls_wR_factor_ref 0.2541
_reflns_Friedel_coverage 0.000
_reflns_number_gt 1611
_reflns_number_total 3648
_reflns_threshold_expression 'I > 2\s(I)'
_cod_data_source_file d1dt03310g2.cif
_cod_data_source_block 1c
_cod_original_cell_volume 4174.7(13)
_cod_database_code 7708777
_shelx_shelxl_version_number 2018/3
_chemical_oxdiff_formula CHNOCu
_shelx_space_group_comment
;
The symmetry employed for this shelxl refinement is uniquely defined
by the following loop, which should always be used as a source of
symmetry information in preference to the above space-group names.
They are only intended as comments.
;
_shelx_estimated_absorpt_t_max 0.967
_shelx_estimated_absorpt_t_min 0.866
_reflns_odcompleteness_completeness 88.59
_reflns_odcompleteness_iscentric 1
_reflns_odcompleteness_theta 30.93
_olex2_refinement_description
;
1. Fixed Uiso
 At 1.2 times of:
  All C(H) groups, All C(H,H) groups
 At 1.5 times of:
  All C(H,H,H) groups
2. Uiso/Uaniso restraints and constraints
Uanis(C5) \\sim Ueq, Uanis(C4) \\sim Ueq, Uanis(C2) \\sim Ueq, Uanis(C12) \\sim
Ueq, Uanis(C13) \\sim Ueq: with sigma of 0.0005 and sigma for terminal atoms of
0.0005
3.a Secondary CH2 refined with riding coordinates:
 C4(H4A,H4B), C12(H12A,H12B), C13(H13A,H13B), C5(H5A,H5B)
3.b Aromatic/amide H refined with riding coordinates:
 C18(H18), C17(H17), C7(H7), C10(H10), C9(H9), C8(H8), C15(H15), C16(H16)
3.c Idealised Me refined as rotating group:
 C22(H22A,H22B,H22C), C20(H20A,H20B,H20C)
;
_olex2_submission_special_instructions 'No special instructions were received'
_oxdiff_exptl_absorpt_empirical_details
;
Empirical correction (ABSPACK) includes:
- Absorption correction using spherical harmonics
- Frame scaling
;
_oxdiff_exptl_absorpt_empirical_full_max 1.295
_oxdiff_exptl_absorpt_empirical_full_min 0.726

loop_
_space_group_symop_operation_xyz
'x, y, z'
'-x+1/2, y, -z'
'x+1/2, y+1/2, z+1/2'
'-x+1, y+1/2, -z+1/2'
'-x, -y, -z'
'x-1/2, -y, z'
'-x+1/2, -y+1/2, -z+1/2'
'x, -y+1/2, z+1/2'

loop_
_atom_site_label
_atom_site_type_symbol
_atom_site_fract_x
_atom_site_fract_y
_atom_site_fract_z
_atom_site_U_iso_or_equiv
_atom_site_adp_type
_atom_site_occupancy
_atom_site_site_symmetry_order
_atom_site_calc_flag
_atom_site_refinement_flags_posn
_atom_site_refinement_flags_adp
_atom_site_refinement_flags_occupancy
_atom_site_disorder_assembly
_atom_site_disorder_group
Cu1 Cu 0.33514(6) 0.45270(14) 0.41950(6) 0.0364(5) Uani 1 1 d . . . . .
O1 O 0.2807(3) 0.6272(8) 0.4189(3) 0.042(2) Uani 1 1 d . . . . .
O3 O 0.2720(4) 0.3954(9) 0.3347(4) 0.052(2) Uani 1 1 d . . . . .
N1 N 0.4014(4) 0.3053(8) 0.4152(3) 0.032(2) Uani 1 1 d . . . . .
O4 O 0.2552(4) 0.2639(8) 0.4092(4) 0.052(2) Uani 1 1 d . . . . .
N2 N 0.3810(4) 0.4721(9) 0.5118(4) 0.031(2) Uani 1 1 d . . . . .
C1 C 0.4607(5) 0.3105(10) 0.4539(4) 0.026(2) Uani 1 1 d . . . . .
C18 C 0.5349(5) 0.4067(11) 0.6382(4) 0.033(3) Uani 1 1 d . . . . .
H18 H 0.558784 0.373270 0.614637 0.039 Uiso 1 1 calc R . . . .
C14 C 0.4373(5) 0.5103(12) 0.6433(5) 0.036(3) Uani 1 1 d . . . . .
C19 C 0.4729(4) 0.4587(11) 0.6076(4) 0.027(2) Uani 1 1 d . . . . .
C11 C 0.5062(5) 0.1928(10) 0.4533(5) 0.031(3) Uani 1 1 d . . . . .
C6 C 0.4911(5) 0.0906(11) 0.4022(4) 0.037(3) Uani 1 1 d . . . . .
C17 C 0.5617(6) 0.4038(13) 0.7029(5) 0.048(3) Uani 1 1 d . . . . .
H17 H 0.603693 0.368469 0.723750 0.058 Uiso 1 1 calc R . . . .
C7 C 0.5338(5) -0.0219(12) 0.3993(5) 0.041(3) Uani 1 1 d . . . . .
H7 H 0.522974 -0.089068 0.364041 0.049 Uiso 1 1 calc R . . . .
C4 C 0.3836(5) 0.1807(11) 0.3696(5) 0.040(3) Uani 1 1 d . U . . .
H4A H 0.361456 0.099101 0.384243 0.048 Uiso 1 1 calc R . . . .
H4B H 0.352573 0.225003 0.330651 0.048 Uiso 1 1 calc R . . . .
C3 C 0.4424(5) 0.4584(10) 0.5407(4) 0.028(2) Uani 1 1 d . . . . .
C2 C 0.4786(5) 0.4475(10) 0.4991(4) 0.029(2) Uani 1 1 d . U . . .
C12 C 0.3444(6) 0.4952(12) 0.5481(5) 0.048(3) Uani 1 1 d . U . . .
H12A H 0.327224 0.391287 0.553364 0.057 Uiso 1 1 calc R . . . .
H12B H 0.308160 0.562610 0.523942 0.057 Uiso 1 1 calc R . . . .
C10 C 0.5660(5) 0.1763(11) 0.5013(5) 0.039(3) Uani 1 1 d . . . . .
H10 H 0.577992 0.243727 0.536566 0.047 Uiso 1 1 calc R . . . .
C9 C 0.6076(5) 0.0603(12) 0.4968(5) 0.048(3) Uani 1 1 d . . . . .
H9 H 0.647797 0.049454 0.529195 0.058 Uiso 1 1 calc R . . . .
C8 C 0.5910(6) -0.0376(12) 0.4462(6) 0.049(3) Uani 1 1 d . . . . .
H8 H 0.619421 -0.116674 0.443887 0.059 Uiso 1 1 calc R . . . .
C22 C 0.1789(5) 0.2329(13) 0.3049(5) 0.059(4) Uani 1 1 d . . . . .
H22A H 0.154392 0.318874 0.278526 0.089 Uiso 1 1 calc GR . . . .
H22B H 0.153848 0.181508 0.325719 0.089 Uiso 1 1 calc GR . . . .
H22C H 0.189727 0.155537 0.279147 0.089 Uiso 1 1 calc GR . . . .
C15 C 0.4650(6) 0.5125(12) 0.7074(5) 0.051(3) Uani 1 1 d . . . . .
H15 H 0.442994 0.553690 0.731475 0.061 Uiso 1 1 calc R . . . .
C23 C 0.2385(6) 0.2993(13) 0.3533(6) 0.046(3) Uani 1 1 d . . . . .
C13 C 0.3737(6) 0.5643(14) 0.6086(6) 0.068(4) Uani 1 1 d . U . . .
H13A H 0.347583 0.541016 0.633163 0.081 Uiso 1 1 calc R . . . .
H13B H 0.374518 0.680425 0.603893 0.081 Uiso 1 1 calc R . . . .
C5 C 0.4294(6) 0.1050(14) 0.3546(6) 0.060(3) Uani 1 1 d . U . . .
H5A H 0.433598 0.161653 0.318992 0.072 Uiso 1 1 calc R . . . .
H5B H 0.414053 -0.002709 0.339974 0.072 Uiso 1 1 calc R . . . .
C16 C 0.5262(6) 0.4531(13) 0.7365(5) 0.056(4) Uani 1 1 d . . . . .
H16 H 0.543851 0.446517 0.780575 0.067 Uiso 1 1 calc R . . . .
O2 O 0.3277(4) 0.7248(9) 0.3596(4) 0.057(2) Uani 1 1 d . . . . .
C20 C 0.2399(6) 0.8647(13) 0.3646(6) 0.068(4) Uani 1 1 d . . . . .
H20A H 0.203367 0.837349 0.327295 0.102 Uiso 1 1 calc GR . . . .
H20B H 0.260141 0.959471 0.356481 0.102 Uiso 1 1 calc GR . . . .
H20C H 0.226217 0.885192 0.399174 0.102 Uiso 1 1 calc GR . . . .
C21 C 0.2861(6) 0.7295(14) 0.3814(6) 0.053(4) Uani 1 1 d . . . . .

loop_
_atom_site_aniso_label
_atom_site_aniso_U_11
_atom_site_aniso_U_22
_atom_site_aniso_U_33
_atom_site_aniso_U_23
_atom_site_aniso_U_13
_atom_site_aniso_U_12
Cu1 0.0275(8) 0.0442(8) 0.0300(8) -0.0015(6) 0.0023(6) 0.0006(7)
O1 0.042(5) 0.040(4) 0.036(5) 0.006(4) 0.006(4) 0.005(4)
O3 0.044(6) 0.063(5) 0.045(5) 0.002(4) 0.011(4) 0.008(4)
N1 0.028(5) 0.041(5) 0.021(5) -0.001(4) 0.001(4) -0.002(4)
O4 0.041(5) 0.061(5) 0.042(5) -0.003(4) 0.002(4) -0.004(4)
N2 0.018(5) 0.044(5) 0.034(5) -0.002(4) 0.016(4) 0.003(4)
C1 0.032(7) 0.026(5) 0.022(6) 0.006(4) 0.012(5) -0.006(5)
C18 0.035(7) 0.050(7) 0.019(5) 0.003(5) 0.017(5) -0.003(5)
C14 0.025(6) 0.057(7) 0.024(6) 0.005(5) 0.007(5) 0.000(5)
C19 0.021(6) 0.032(5) 0.028(6) -0.003(5) 0.010(5) 0.001(5)
C11 0.038(7) 0.023(5) 0.034(6) -0.002(5) 0.015(5) 0.001(5)
C6 0.050(8) 0.044(7) 0.020(6) -0.004(5) 0.016(5) 0.007(6)
C17 0.040(8) 0.079(9) 0.022(6) 0.003(6) 0.009(6) -0.010(6)
C7 0.040(7) 0.044(7) 0.042(7) -0.004(5) 0.019(6) 0.008(6)
C4 0.040(3) 0.040(3) 0.040(3) -0.0002(5) 0.0151(11) 0.0001(5)
C3 0.029(6) 0.027(5) 0.027(6) -0.002(5) 0.007(5) -0.009(5)
C2 0.029(2) 0.029(2) 0.029(2) 0.0000(5) 0.0110(10) 0.0000(5)
C12 0.048(3) 0.048(3) 0.048(3) 0.0000(5) 0.0180(12) 0.0000(5)
C10 0.035(7) 0.042(6) 0.040(7) 0.002(5) 0.014(6) 0.000(6)
C9 0.033(7) 0.044(7) 0.055(8) -0.001(6) 0.004(6) 0.005(6)
C8 0.066(9) 0.028(6) 0.059(8) -0.004(6) 0.031(7) 0.008(6)
C22 0.033(8) 0.059(8) 0.063(9) 0.004(6) -0.007(6) 0.014(6)
C15 0.059(9) 0.063(8) 0.028(7) -0.010(5) 0.013(6) 0.014(7)
C23 0.032(8) 0.044(7) 0.045(8) -0.008(6) -0.007(6) 0.022(6)
C13 0.068(4) 0.068(4) 0.067(4) -0.0001(5) 0.0254(15) 0.0001(5)
C5 0.060(3) 0.060(3) 0.060(3) -0.0002(5) 0.0224(14) 0.0002(5)
C16 0.068(10) 0.075(8) 0.015(6) 0.015(6) 0.004(6) -0.002(8)
O2 0.040(6) 0.058(5) 0.059(6) 0.004(4) 0.002(5) -0.007(4)
C20 0.055(9) 0.056(8) 0.069(10) -0.010(7) -0.003(7) 0.007(7)
C21 0.021(7) 0.057(9) 0.054(9) -0.009(7) -0.016(6) 0.006(6)

loop_
_atom_type_symbol
_atom_type_description
_atom_type_scat_dispersion_real
_atom_type_scat_dispersion_imag
_atom_type_scat_source
C C 0.0033 0.0016 'International Tables Vol C Tables 4.2.6.8 and 6.1.1.4'
H H 0.0000 0.0000 'International Tables Vol C Tables 4.2.6.8 and 6.1.1.4'
Cu Cu 0.3201 1.2651 'International Tables Vol C Tables 4.2.6.8 and 6.1.1.4'
N N 0.0061 0.0033 'International Tables Vol C Tables 4.2.6.8 and 6.1.1.4'
O O 0.0106 0.0060 'International Tables Vol C Tables 4.2.6.8 and 6.1.1.4'

loop_
_geom_angle_atom_site_label_1
_geom_angle_atom_site_label_2
_geom_angle_atom_site_label_3
_geom_angle
_geom_angle_site_symmetry_1
_geom_angle_site_symmetry_3
_geom_angle_publ_flag
O1 Cu1 O3 87.2(3) . . ?
O1 Cu1 N1 168.3(3) . . ?
O1 Cu1 O4 92.4(3) . . ?
O1 Cu1 N2 91.4(3) . . ?
O1 Cu1 C23 88.4(3) . . ?
O3 Cu1 O4 59.7(3) . . ?
O3 Cu1 C23 30.6(3) . . ?
N1 Cu1 O3 94.7(3) . . ?
N1 Cu1 O4 98.5(3) . . ?
N1 Cu1 N2 90.1(3) . . ?
N1 Cu1 C23 99.1(3) . . ?
O4 Cu1 C23 29.1(3) . . ?
N2 Cu1 O3 163.2(4) . . ?
N2 Cu1 O4 103.7(3) . . ?
N2 Cu1 C23 132.7(4) . . ?
C21 O1 Cu1 107.4(8) . . ?
C23 O3 Cu1 97.2(7) . . ?
C1 N1 Cu1 123.7(7) . . ?
C1 N1 C4 117.4(8) . . ?
C4 N1 Cu1 118.9(6) . . ?
C23 O4 Cu1 82.3(7) . . ?
C3 N2 Cu1 124.6(7) . . ?
C3 N2 C12 118.1(9) . . ?
C12 N2 Cu1 117.2(7) . . ?
N1 C1 C11 122.3(8) . . ?
N1 C1 C2 116.1(9) . . ?
C11 C1 C2 121.6(8) . . ?
C19 C18 H18 119.9 . . ?
C17 C18 H18 119.9 . . ?
C17 C18 C19 120.2(10) . . ?
C19 C14 C13 116.7(10) . . ?
C15 C14 C19 119.6(10) . . ?
C15 C14 C13 123.7(11) . . ?
C18 C19 C14 119.7(9) . . ?
C18 C19 C3 122.2(9) . . ?
C14 C19 C3 118.0(9) . . ?
C6 C11 C1 118.9(9) . . ?
C6 C11 C10 117.7(9) . . ?
C10 C11 C1 123.5(9) . . ?
C11 C6 C5 117.2(10) . . ?
C7 C6 C11 120.6(10) . . ?
C7 C6 C5 122.1(10) . . ?
C18 C17 H17 120.4 . . ?
C16 C17 C18 119.1(11) . . ?
C16 C17 H17 120.4 . . ?
C6 C7 H7 119.4 . . ?
C8 C7 C6 121.1(10) . . ?
C8 C7 H7 119.5 . . ?
N1 C4 H4A 107.5 . . ?
N1 C4 H4B 107.5 . . ?
H4A C4 H4B 107.0 . . ?
C5 C4 N1 119.4(10) . . ?
C5 C4 H4A 107.5 . . ?
C5 C4 H4B 107.5 . . ?
N2 C3 C19 122.8(10) . . ?
N2 C3 C2 115.1(8) . . ?
C19 C3 C2 122.1(9) . . ?
C3 C2 C1 115.0(8) . . ?
C2 C2 C1 123.2(12) 5_666 . ?
C2 C2 C3 121.8(11) 5_666 . ?
N2 C12 H12A 107.7 . . ?
N2 C12 H12B 107.7 . . ?
N2 C12 C13 118.4(11) . . ?
H12A C12 H12B 107.1 . . ?
C13 C12 H12A 107.7 . . ?
C13 C12 H12B 107.7 . . ?
C11 C10 H10 120.1 . . ?
C9 C10 C11 119.9(10) . . ?
C9 C10 H10 120.1 . . ?
C10 C9 H9 119.6 . . ?
C8 C9 C10 120.7(10) . . ?
C8 C9 H9 119.6 . . ?
C7 C8 C9 120.0(11) . . ?
C7 C8 H8 120.0 . . ?
C9 C8 H8 120.0 . . ?
H22A C22 H22B 109.5 . . ?
H22A C22 H22C 109.5 . . ?
H22B C22 H22C 109.5 . . ?
C23 C22 H22A 109.5 . . ?
C23 C22 H22B 109.5 . . ?
C23 C22 H22C 109.5 . . ?
C14 C15 H15 120.4 . . ?
C14 C15 C16 119.1(11) . . ?
C16 C15 H15 120.4 . . ?
O3 C23 Cu1 52.2(5) . . ?
O3 C23 C22 118.0(11) . . ?
O4 C23 Cu1 68.5(6) . . ?
O4 C23 O3 120.5(10) . . ?
O4 C23 C22 121.5(13) . . ?
C22 C23 Cu1 169.1(9) . . ?
C14 C13 H13A 108.6 . . ?
C14 C13 H13B 108.6 . . ?
C12 C13 C14 114.8(11) . . ?
C12 C13 H13A 108.6 . . ?
C12 C13 H13B 108.6 . . ?
H13A C13 H13B 107.5 . . ?
C6 C5 H5A 107.8 . . ?
C6 C5 H5B 107.8 . . ?
C4 C5 C6 117.9(11) . . ?
C4 C5 H5A 107.8 . . ?
C4 C5 H5B 107.8 . . ?
H5A C5 H5B 107.2 . . ?
C17 C16 C15 122.1(10) . . ?
C17 C16 H16 119.0 . . ?
C15 C16 H16 119.0 . . ?
H20A C20 H20B 109.5 . . ?
H20A C20 H20C 109.5 . . ?
H20B C20 H20C 109.5 . . ?
C21 C20 H20A 109.5 . . ?
C21 C20 H20B 109.5 . . ?
C21 C20 H20C 109.5 . . ?
O1 C21 C20 117.2(14) . . ?
O2 C21 O1 123.2(11) . . ?
O2 C21 C20 119.6(14) . . ?

loop_
_geom_bond_atom_site_label_1
_geom_bond_atom_site_label_2
_geom_bond_distance
_geom_bond_site_symmetry_2
_geom_bond_publ_flag
Cu1 O1 1.930(7) . ?
Cu1 O3 2.015(7) . ?
Cu1 N1 1.999(8) . ?
Cu1 O4 2.376(8) . ?
Cu1 N2 2.006(8) . ?
Cu1 C23 2.530(12) . ?
O1 C21 1.265(15) . ?
O3 C23 1.298(14) . ?
N1 C1 1.318(11) . ?
N1 C4 1.440(11) . ?
O4 C23 1.244(12) . ?
N2 C3 1.317(11) . ?
N2 C12 1.408(13) . ?
C1 C11 1.447(13) . ?
C1 C2 1.513(12) . ?
C18 H18 0.9500 . ?
C18 C19 1.400(13) . ?
C18 C17 1.392(12) . ?
C14 C19 1.432(14) . ?
C14 C15 1.379(13) . ?
C14 C13 1.450(15) . ?
C19 C3 1.443(12) . ?
C11 C6 1.402(12) . ?
C11 C10 1.412(14) . ?
C6 C7 1.386(14) . ?
C6 C5 1.435(14) . ?
C17 H17 0.9500 . ?
C17 C16 1.386(16) . ?
C7 H7 0.9500 . ?
C7 C8 1.360(14) . ?
C4 H4A 0.9900 . ?
C4 H4B 0.9900 . ?
C4 C5 1.383(15) . ?
C3 C2 1.496(14) . ?
C2 C2 1.313(18) 5_666 ?
C12 H12A 0.9900 . ?
C12 H12B 0.9900 . ?
C12 C13 1.433(14) . ?
C10 H10 0.9500 . ?
C10 C9 1.401(14) . ?
C9 H9 0.9500 . ?
C9 C8 1.368(14) . ?
C8 H8 0.9500 . ?
C22 H22A 0.9800 . ?
C22 H22B 0.9800 . ?
C22 H22C 0.9800 . ?
C22 C23 1.514(14) . ?
C15 H15 0.9500 . ?
C15 C16 1.401(15) . ?
C13 H13A 0.9900 . ?
C13 H13B 0.9900 . ?
C5 H5A 0.9900 . ?
C5 H5B 0.9900 . ?
C16 H16 0.9500 . ?
O2 C21 1.237(15) . ?
C20 H20A 0.9800 . ?
C20 H20B 0.9800 . ?
C20 H20C 0.9800 . ?
C20 C21 1.509(15) . ?

loop_
_smtbx_masks_void_nr
_smtbx_masks_void_average_x
_smtbx_masks_void_average_y
_smtbx_masks_void_average_z
_smtbx_masks_void_volume
_smtbx_masks_void_count_electrons
_smtbx_masks_void_content
1 0.177 0.598 0.251 18.6 12.3 ?
2 0.177 0.902 0.751 18.6 12.3 ?
3 0.250 0.024 0.500 16.5 9.5 ?
4 0.250 0.476 1.000 16.5 9.5 ?
5 0.323 0.598 0.749 18.6 12.3 ?
6 0.323 0.902 0.249 18.6 12.3 ?
7 0.677 0.098 0.751 18.6 12.3 ?
8 0.677 0.402 0.251 18.6 12.3 ?
9 0.750 -0.024 0.500 16.5 9.5 ?
10 0.750 0.524 0.000 16.5 9.5 ?
11 0.823 0.098 0.249 18.6 12.3 ?
12 0.823 0.402 0.749 18.6 12.3 ?
